data_1558718
loop_
_publ_author_name
'McMonagle, Charlie'
'Comar, Priyanka'
'Nichol, Gary Stephen'
'Allan, David Robert'
'Barreda-Arg\=ueso, Jos\'e A'
'Gonzalez, Jesus Antonio'
'Rodriguez, Fernando'
'Valiente, Rafael'
'Turner, Gemma'
'Brechin, Euan K.'
'Moggach, Stephen A.'

_publ_section_title
;
 Pressure-and Temperature Induced Phase Transitions, Piezochromism, NLC
 Behaviour and Pressure Controlled Jahn-Teller Switching in a Cu-based
 Framework
;
_journal_name_full 'Chemical Science'
_journal_paper_doi 10.1039/D0SC03229H
_journal_year 2020
_chemical_formula_moiety 'C18 H16 Cu1 N2 O4'
_chemical_formula_sum 'C18 H16 Cu N2 O4'
_chemical_formula_weight 387.88
_space_group_IT_number 148
_space_group_name_Hall '-R 3'
_space_group_name_H-M_alt 'R -3 :H'
_symmetry_cell_setting trigonal
_symmetry_space_group_name_H-M 'R -3 :H'
_atom_sites_solution_hydrogens difmap
_atom_sites_solution_primary other
_audit_creation_date 2017-05-19
_audit_creation_method CRYSTALS_ver_14.61_build_6236
_audit_update_record
;
2020-06-09 deposited with the CCDC.	2020-07-30 downloaded from the CCDC.
;
_cell_angle_alpha 90
_cell_angle_beta 90
_cell_angle_gamma 120
_cell_formula_units_Z 9
_cell_length_a 25.6002(12)
_cell_length_b 25.6002(12)
_cell_length_c 7.7386(4)
_cell_measurement_reflns_used 2610
_cell_measurement_temperature 293
_cell_measurement_theta_max 24
_cell_measurement_theta_min 3
_cell_volume 4392.2(4)
_computing_cell_refinement 'Apex2 (Bruker AXS, 2006)'
_computing_data_collection 'Apex2 (Bruker AXS, 2006)'
_computing_data_reduction 'Apex2 (Bruker AXS, 2006)'
_computing_molecular_graphics 'CAMERON (Watkin et al., 1996)'
_computing_publication_material 'CRYSTALS (Betteridge et al., 2003)'
_computing_structure_refinement 'CRYSTALS (Betteridge et al., 2003)'
_computing_structure_solution 'USER DEFINED STRUCTURE SOLUTION'
_diffrn_ambient_temperature 293
_diffrn_measured_fraction_theta_full 0.835
_diffrn_measured_fraction_theta_max 0.739
_diffrn_measurement_device Area
_diffrn_measurement_device_type 'Bruker Kappa Apex2'
_diffrn_measurement_method \w
_diffrn_radiation_monochromator graphite
_diffrn_radiation_type 'Mo K\a'
_diffrn_radiation_wavelength 0.71073
_diffrn_reflns_av_R_equivalents 0.038
_diffrn_reflns_limit_h_max 25
_diffrn_reflns_limit_h_min -26
_diffrn_reflns_limit_k_max 29
_diffrn_reflns_limit_k_min -29
_diffrn_reflns_limit_l_max 8
_diffrn_reflns_limit_l_min -8
_diffrn_reflns_number 4864
_diffrn_reflns_theta_full 18.301
_diffrn_reflns_theta_max 24.401
_diffrn_reflns_theta_min 3.210
_diffrn_standards_number 0
_exptl_absorpt_coefficient_mu 1.141
_exptl_absorpt_correction_T_max 0.89
_exptl_absorpt_correction_T_min 0.52
_exptl_absorpt_correction_type multi-scan
_exptl_absorpt_process_details 'SADABS (Siemens, 1996)'
_exptl_crystal_colour green
_exptl_crystal_density_diffrn 1.320
_exptl_crystal_density_method 'not measured'
_exptl_crystal_description block
_exptl_crystal_F_000 1791
_exptl_crystal_size_max 0.200
_exptl_crystal_size_mid 0.200
_exptl_crystal_size_min 0.100
_refine_diff_density_max 0.75
_refine_diff_density_min -0.75
_refine_ls_extinction_method None
_refine_ls_goodness_of_fit_ref 1.1201
_refine_ls_hydrogen_treatment constr
_refine_ls_matrix_type full
_refine_ls_number_parameters 115
_refine_ls_number_reflns 1185
_refine_ls_number_restraints 126
_refine_ls_R_factor_all 0.0766
_refine_ls_R_factor_gt 0.0622
_refine_ls_shift/su_max 0.0001195
_refine_ls_shift/su_mean 0.0000165
_refine_ls_structure_factor_coef Fsqd
_refine_ls_weighting_details
;
 Method= Modified Sheldrick 
 w=1/[\s^2^(F^2^) + ( 0.11P)^2^ +73.94P] 
 ,where P=(max(Fo^2^,0) + 2Fc^2^)/3 
;
_refine_ls_weighting_scheme calc
_refine_ls_wR_factor_all 0.2222
_refine_ls_wR_factor_gt 0.2005
_refine_ls_wR_factor_ref 0.2222
_reflns_limit_h_max 13
_reflns_limit_h_min -26
_reflns_limit_k_max 29
_reflns_limit_k_min 0
_reflns_limit_l_max 8
_reflns_limit_l_min 0
_reflns_number_gt 964
_reflns_number_total 1188
_reflns_threshold_expression I>2.0\s(I)
_oxford_diffrn_Wilson_B_factor 0.00
_oxford_diffrn_Wilson_scale 0.00
_oxford_refine_ls_r_factor_ref 0.0766
_oxford_refine_ls_scale 0.07019(7)
_oxford_reflns_number_all 1185
_oxford_reflns_threshold_expression_ref I>-10.0\s(I)
_oxford_structure_analysis_title 'ST6100_0m in R-3'
_cod_data_source_file d0sc03229h2.cif
_cod_data_source_block MeOH_128_Lab
_cod_depositor_comments
;
The following automatic conversions were performed:

data item '_atom_sites_solution_primary' value 'Other' was changed to
'other' in accordance with the
/home/data/users/saulius/crontab/automatic-downloads/rss-feeds/RSC/lib/dictionaries/cif_core.dic
dictionary named 'cif_core.dic' version 2.4.2 last updated on
2011-04-26.

Automatic conversion script
Id: cif_fix_values 7556 2019-12-06 15:28:31Z antanas 
;
_cod_original_sg_symbol_H-M 'R -3 '
_cod_original_formula_sum 'C18 H16 Cu1 N2 O4'
_cod_database_code 1558718
_platon_squeeze_void_probe_radius 1.20

loop_
_symmetry_equiv_pos_as_xyz
x,y,z
-x,-y,-z
x+1/3,y+2/3,z+2/3
-x+1/3,-y+2/3,-z+2/3
x+2/3,y+1/3,z+1/3
-x+2/3,-y+1/3,-z+1/3
-y,x-y,z
y,-x+y,-z
-y+1/3,x-y+2/3,z+2/3
y+1/3,-x+y+2/3,-z+2/3
-y+2/3,x-y+1/3,z+1/3
y+2/3,-x+y+1/3,-z+1/3
-x+y,-x,z
x-y,x,-z
-x+y+1/3,-x+2/3,z+2/3
x-y+1/3,x+2/3,-z+2/3
-x+y+2/3,-x+1/3,z+1/3
x-y+2/3,x+1/3,-z+1/3

loop_
_atom_site_label
_atom_site_type_symbol
_atom_site_fract_x
_atom_site_fract_y
_atom_site_fract_z
_atom_site_U_iso_or_equiv
_atom_site_occupancy
_atom_site_adp_type
_atom_site_refinement_flags_posn
_atom_site_refinement_flags_adp
_atom_site_refinement_flags_occupancy
_atom_site_disorder_assembly
_atom_site_disorder_group
_atom_site_attached_hydrogens
Cu1 Cu 0.8333 0.6667 0.6667 0.0337 1.0000 Uani S . . . . .
O2 O 0.7582(2) 0.6342(2) 0.5342(6) 0.0440 1.0000 Uani D U . . . .
C4 C 0.7066(2) 0.5918(3) 0.5815(7) 0.0386 1.0000 Uani D U . . . .
C5 C 0.6577(2) 0.5738(3) 0.4503(7) 0.0359 1.0000 Uani D U . . . .
C6 C 0.6716(3) 0.5964(4) 0.2842(9) 0.0534 1.0000 Uani D U . . . .
C7 C 0.6280(3) 0.5764(4) 0.1584(9) 0.0530 1.0000 Uani D U . . . .
N1 N 0.5711(3) 0.5352(3) 0.1872(7) 0.0468 1.0000 Uani D U . . . .
C9 C 0.5575(3) 0.5140(3) 0.3494(8) 0.0494 1.0000 Uani D U . . . .
C8 C 0.5982(3) 0.5326(3) 0.4828(8) 0.0436 1.0000 Uani D U . . . .
C3 C 0.6944(3) 0.5592(4) 0.7330(9) 0.0521 1.0000 Uani D U . . . .
C2 C 0.7375(3) 0.5548(3) 0.8375(9) 0.0511 1.0000 Uani D U . . . .
O1 O 0.7936(2) 0.5870(3) 0.8219(7) 0.0541 1.0000 Uani D U . . . .
C1 C 0.7153(4) 0.5094(5) 0.9798(12) 0.0803 1.0000 Uani D U . . . .
H61 H 0.7115 0.6262 0.2543 0.0620 1.0000 Uiso R . . . . .
H71 H 0.6391 0.5930 0.0456 0.0607 1.0000 Uiso R . . . . .
H91 H 0.5169 0.4844 0.3739 0.0626 1.0000 Uiso R . . . . .
H81 H 0.5856 0.5170 0.5960 0.0510 1.0000 Uiso R . . . . .
H31 H 0.6536 0.5376 0.7696 0.0708 1.0000 Uiso R . . . . .
H11 H 0.7495 0.5098 1.0384 0.0932 1.0000 Uiso R . . . . .
H12 H 0.6930 0.5198 1.0624 0.0932 1.0000 Uiso R . . . . .
H13 H 0.6885 0.4690 0.9330 0.0932 1.0000 Uiso R . . . . .

loop_
_atom_site_aniso_label
_atom_site_aniso_U_11
_atom_site_aniso_U_22
_atom_site_aniso_U_33
_atom_site_aniso_U_23
_atom_site_aniso_U_13
_atom_site_aniso_U_12
Cu1 0.0314(8) 0.0467(9) 0.0242(8) -0.0024(5) 0.0016(5) 0.0205(7)
O2 0.038(2) 0.063(4) 0.030(3) 0.000(2) 0.006(2) 0.024(2)
C4 0.040(3) 0.044(4) 0.038(3) 0.000(3) 0.006(2) 0.026(3)
C5 0.040(3) 0.038(4) 0.037(3) -0.001(3) 0.006(2) 0.024(3)
C6 0.039(4) 0.063(6) 0.053(4) 0.024(4) 0.008(2) 0.021(4)
C7 0.054(4) 0.060(6) 0.041(4) 0.018(4) 0.007(3) 0.026(4)
N1 0.048(3) 0.062(4) 0.031(3) 0.003(3) 0.001(3) 0.028(3)
C9 0.042(4) 0.056(5) 0.033(3) 0.002(3) 0.002(2) 0.012(4)
C8 0.046(3) 0.051(5) 0.023(3) 0.000(3) 0.006(2) 0.015(3)
C3 0.037(4) 0.072(6) 0.039(4) 0.012(3) 0.008(3) 0.022(4)
C2 0.049(3) 0.065(5) 0.034(4) 0.002(3) -0.001(3) 0.024(4)
O1 0.047(3) 0.070(4) 0.041(3) 0.002(3) -0.003(2) 0.027(3)
C1 0.063(6) 0.091(8) 0.064(7) 0.029(5) -0.007(5) 0.021(5)

loop_
_atom_type_symbol
_atom_type_scat_dispersion_real
_atom_type_scat_dispersion_imag
_atom_type_scat_Cromer_Mann_a1
_atom_type_scat_Cromer_Mann_b1
_atom_type_scat_Cromer_Mann_a2
_atom_type_scat_Cromer_Mann_b2
_atom_type_scat_Cromer_Mann_a3
_atom_type_scat_Cromer_Mann_b3
_atom_type_scat_Cromer_Mann_a4
_atom_type_scat_Cromer_Mann_b4
_atom_type_scat_Cromer_Mann_c
_atom_type_scat_source
C 0.0033 0.0016 2.3100 20.8439 1.0200 10.2075 1.5886 0.5687 0.8650 51.6512 0.2156 'International Tables Vol C 4.2.6.8 and 6.1.1.4'
H 0.0000 0.0000 0.4930 10.5109 0.3229 26.1257 0.1402 3.1424 0.0408 57.7998 0.0030 'International Tables Vol C 4.2.6.8 and 6.1.1.4'
N 0.0061 0.0033 12.2126 0.0057 3.1322 9.8933 2.0125 28.9975 1.1663 0.5826 -11.5290 'International Tables Vol C 4.2.6.8 and 6.1.1.4'
O 0.0106 0.0060 3.0485 13.2771 2.2868 5.7011 1.5463 0.3239 0.8670 32.9089 0.2508 'International Tables Vol C 4.2.6.8 and 6.1.1.4'
Cu 0.3201 1.2651 13.3380 3.5828 7.1676 0.2470 5.6158 11.3966 1.6735 64.8126 1.1910 'International Tables Vol C 4.2.6.8 and 6.1.1.4'

loop_
_geom_angle_atom_site_label_1
_geom_angle_site_symmetry_1
_geom_angle_atom_site_label_2
_geom_angle_site_symmetry_2
_geom_angle_atom_site_label_3
_geom_angle_site_symmetry_3
_geom_angle
_geom_angle_publ_flag
N1 9_655 Cu1 . N1 10_555 179.995 yes
N1 9_655 Cu1 . O1 6_666 94.2(2) yes
N1 10_555 Cu1 . O1 6_666 85.8(2) yes
N1 9_655 Cu1 . O2 6_666 89.9(2) yes
N1 10_555 Cu1 . O2 6_666 90.1(2) yes
O1 6_666 Cu1 . O2 6_666 89.5(2) yes
N1 9_655 Cu1 . O2 . 90.1(2) yes
N1 10_555 Cu1 . O2 . 89.9(2) yes
O1 6_666 Cu1 . O2 . 90.5(2) yes
O2 6_666 Cu1 . O2 . 179.994 yes
N1 9_655 Cu1 . O1 . 85.8(2) yes
N1 10_555 Cu1 . O1 . 94.2(2) yes
O1 6_666 Cu1 . O1 . 179.995 yes
O2 6_666 Cu1 . O1 . 90.5(2) yes
O2 . Cu1 . O1 . 89.5(2) yes
Cu1 . O2 . C4 . 126.1(4) yes
O2 . C4 . C5 . 114.7(4) yes
O2 . C4 . C3 . 125.8(5) yes
C5 . C4 . C3 . 119.3(4) yes
C4 . C5 . C6 . 120.2(4) yes
C4 . C5 . C8 . 123.2(4) yes
C6 . C5 . C8 . 116.5(4) yes
C5 . C6 . C7 . 120.9(5) yes
C5 . C6 . H61 . 120.7 no
C7 . C6 . H61 . 118.4 no
C6 . C7 . N1 . 123.0(5) yes
C6 . C7 . H71 . 118.6 no
N1 . C7 . H71 . 118.4 no
C7 . N1 . Cu1 16_545 126.0(4) yes
C7 . N1 . C9 . 116.1(5) yes
Cu1 16_545 N1 . C9 . 118.0(4) yes
N1 . C9 . C8 . 124.4(5) yes
N1 . C9 . H91 . 117.9 no
C8 . C9 . H91 . 117.7 no
C5 . C8 . C9 . 119.1(5) yes
C5 . C8 . H81 . 120.4 no
C9 . C8 . H81 . 120.5 no
C4 . C3 . C2 . 125.6(5) yes
C4 . C3 . H31 . 117.1 no
C2 . C3 . H31 . 117.2 no
C3 . C2 . O1 . 125.0(5) yes
C3 . C2 . C1 . 118.4(5) yes
O1 . C2 . C1 . 116.6(5) yes
Cu1 . O1 . C2 . 121.6(4) yes
C2 . C1 . H11 . 110.1 no
C2 . C1 . H12 . 108.3 no
H11 . C1 . H12 . 109.5 no
C2 . C1 . H13 . 110.0 no
H11 . C1 . H13 . 109.5 no
H12 . C1 . H13 . 109.4 no

loop_
_geom_bond_atom_site_label_1
_geom_bond_site_symmetry_1
_geom_bond_atom_site_label_2
_geom_bond_site_symmetry_2
_geom_bond_distance
_geom_bond_publ_flag
Cu1 . N1 9_655 2.141(5) yes
Cu1 . N1 10_555 2.141(5) yes
Cu1 . O1 6_666 2.136(6) yes
Cu1 . O2 6_666 1.961(5) yes
Cu1 . O2 . 1.961(5) yes
Cu1 . O1 . 2.136(6) yes
O2 . C4 . 1.274(6) yes
C4 . C5 . 1.496(6) yes
C4 . C3 . 1.380(7) yes
C5 . C6 . 1.381(7) yes
C5 . C8 . 1.374(7) yes
C6 . C7 . 1.372(7) yes
C6 . H61 . 0.950 no
C7 . N1 . 1.322(7) yes
C7 . H71 . 0.950 no
N1 . C9 . 1.342(7) yes
C9 . C8 . 1.372(7) yes
C9 . H91 . 0.950 no
C8 . H81 . 0.950 no
C3 . C2 . 1.416(7) yes
C3 . H31 . 0.950 no
C2 . O1 . 1.253(6) yes
C2 . C1 . 1.493(7) yes
C1 . H11 . 0.980 no
C1 . H12 . 0.980 no
C1 . H13 . 0.980 no

loop_
_platon_squeeze_void_nr
_platon_squeeze_void_average_x
_platon_squeeze_void_average_y
_platon_squeeze_void_average_z
_platon_squeeze_void_volume
_platon_squeeze_void_count_electrons
_platon_squeeze_void_content
1 0.000 0.000 -0.012 357 134 ' '
2 0.333 0.667 -0.179 360 134 ' '
3 0.667 0.333 0.086 360 134 ' '
